data_4123479
loop_
_publ_author_name
'Doi, Ryohei'
'Kikushima, Kotaro'
'Ohashi, Masato'
'Ogoshi, Sensuke'

_publ_section_title
;
 Synthesis, characterization, and unique catalytic activities of a
 fluorinated nickel enolate.
;
_journal_issue 9
_journal_name_full 'Journal of the American Chemical Society'
_journal_page_first 3276
_journal_page_last 3282
_journal_paper_doi 10.1021/ja511730k
_journal_volume 137
_journal_year 2015
_chemical_formula_moiety 'C52 H53 B F18 Ni O P2'
_chemical_formula_sum 'C52 H53 B F18 Ni O P2'
_chemical_formula_weight 1167.42
_space_group_IT_number 2
_symmetry_cell_setting triclinic
_symmetry_Int_Tables_number 2
_symmetry_space_group_name_Hall '-P 1'
_symmetry_space_group_name_H-M 'P -1'
_atom_sites_solution_hydrogens geom
_atom_sites_solution_primary direct
_atom_sites_solution_secondary difmap
_cell_angle_alpha 86.3941(17)
_cell_angle_beta 88.475(3)
_cell_angle_gamma 72.0900(17)
_cell_formula_units_Z 2
_cell_length_a 11.6106(7)
_cell_length_b 14.4297(8)
_cell_length_c 15.6884(8)
_cell_measurement_reflns_used 17425
_cell_measurement_temperature 123
_cell_measurement_theta_max 27.46
_cell_measurement_theta_min 3.03
_cell_volume 2496.0(2)
_computing_cell_refinement 'RAPID AUTO'
_computing_data_collection 'RAPID AUTO (Rigaku, ????)'
_computing_data_reduction 'RAPID AUTO'
_computing_molecular_graphics 'CrystalStructure 4.0'
_computing_publication_material 'CrystalStructure 4.0 (Rigaku, 2010)'
_computing_structure_refinement 'SHELXL97 (Sheldrick, 2008)'
_computing_structure_solution 'SIR92 (Altomare, et al., 1994)'
_diffrn_ambient_temperature 123
_diffrn_detector_area_resol_mean 10.000
_diffrn_measured_fraction_theta_full 0.978
_diffrn_measured_fraction_theta_max 0.978
_diffrn_measurement_device_type 'Rigaku R-AXIS RAPID'
_diffrn_measurement_method \w
_diffrn_radiation_type 'Mo K\a'
_diffrn_radiation_wavelength 0.71075
_diffrn_reflns_av_R_equivalents 0.0548
_diffrn_reflns_limit_h_max 15
_diffrn_reflns_limit_h_min -15
_diffrn_reflns_limit_k_max 18
_diffrn_reflns_limit_k_min -18
_diffrn_reflns_limit_l_max 20
_diffrn_reflns_limit_l_min -18
_diffrn_reflns_number 23927
_diffrn_reflns_theta_full 27.49
_diffrn_reflns_theta_max 27.48
_diffrn_standards_number 0
_exptl_absorpt_coefficient_mu 0.560
_exptl_absorpt_correction_type none
_exptl_crystal_colour yellow
_exptl_crystal_density_diffrn 1.553
_exptl_crystal_density_method 'not measured'
_exptl_crystal_description chunk
_exptl_crystal_F_000 1196.00
_exptl_crystal_size_max 0.459
_exptl_crystal_size_mid 0.431
_exptl_crystal_size_min 0.339
_refine_diff_density_max 0.740
_refine_diff_density_min -0.930
_refine_ls_extinction_method none
_refine_ls_goodness_of_fit_ref 0.997
_refine_ls_hydrogen_treatment constr
_refine_ls_number_parameters 676
_refine_ls_number_reflns 11189
_refine_ls_number_restraints 0
_refine_ls_R_factor_gt 0.0468
_refine_ls_shift/su_max 0.001
_refine_ls_structure_factor_coef Fsqd
_refine_ls_weighting_details 'w = 1/[\s^2^(Fo^2^)+(0.0441P)^2^+0.0000P] where P=(Fo^2^+2Fc^2^)/3'
_refine_ls_weighting_scheme calc
_refine_ls_wR_factor_ref 0.1160
_reflns_number_gt 7833
_reflns_number_total 11189
_reflns_threshold_expression F^2^>2.0\s(F^2^)
_cod_data_source_file ja511730k_si_001.cif
_cod_data_source_block doi18
_cod_depositor_comments 'Adding full bibliography for 4123479--4123482.cif.'
_cod_original_cell_volume 2496.0(3)
_cod_database_code 4123479

loop_
_symmetry_equiv_pos_site_id
_symmetry_equiv_pos_as_xyz
1 +X,+Y,+Z
2 -X,-Y,-Z

loop_
_atom_site_label
_atom_site_type_symbol
_atom_site_fract_x
_atom_site_fract_y
_atom_site_fract_z
_atom_site_U_iso_or_equiv
_atom_site_adp_type
_atom_site_occupancy
_atom_site_symmetry_multiplicity
_atom_site_calc_flag
_atom_site_refinement_flags
Ni1 Ni 0.51663(3) 0.638067(19) 0.822060(19) 0.02503(9) Uani 1.0 2 d .
P2 P 0.58995(5) 0.70752(4) 0.71755(4) 0.02298(14) Uani 1.0 2 d .
P3 P 0.33349(5) 0.72093(4) 0.77870(4) 0.02405(14) Uani 1.0 2 d .
F4 F 0.32050(12) 1.01968(8) 0.70721(9) 0.0315(4) Uani 1.0 2 d .
F5 F 0.43776(12) 1.08199(9) 0.83268(9) 0.0365(4) Uani 1.0 2 d .
F6 F 0.77968(13) 0.54777(10) 0.87414(10) 0.0417(4) Uani 1.0 2 d .
F7 F 0.48687(13) 1.00296(9) 0.58878(9) 0.0357(4) Uani 1.0 2 d .
F8 F 0.04141(13) 1.27157(10) 0.74944(9) 0.0424(4) Uani 1.0 2 d .
F9 F 0.64808(15) 0.64144(10) 0.95780(10) 0.0450(4) Uani 1.0 2 d .
F10 F 0.32544(14) 1.31587(9) 0.69939(10) 0.0417(4) Uani 1.0 2 d .
F11 F -0.00200(14) 1.33067(11) 0.90816(10) 0.0467(4) Uani 1.0 2 d .
F12 F 0.20484(13) 1.29085(10) 0.55495(11) 0.0465(5) Uani 1.0 2 d .
F14 F -0.10859(13) 1.19987(11) 0.44289(10) 0.0473(4) Uani 1.0 2 d .
F15 F 0.69102(14) 1.23604(11) 0.54800(10) 0.0479(4) Uani 1.0 2 d .
F16 F 0.02892(14) 1.32132(11) 0.44413(10) 0.0456(4) Uani 1.0 2 d .
F17 F 0.67507(13) 1.05448(10) 0.52684(10) 0.0437(4) Uani 1.0 2 d .
F18 F 0.16878(15) 1.27044(11) 1.02907(10) 0.0460(4) Uani 1.0 2 d .
F19 F 0.39231(14) 1.14463(11) 0.98882(10) 0.0471(4) Uani 1.0 2 d .
F20 F 0.51419(15) 1.36500(10) 0.63642(11) 0.0469(4) Uani 1.0 2 d .
F21 F -0.07463(17) 1.05141(12) 0.56627(13) 0.0636(6) Uani 1.0 2 d .
F75 F 0.10078(17) 1.01829(13) 0.67836(12) 0.0674(6) Uani 1.0 2 d .
O76 O 0.47624(16) 0.56227(11) 0.91666(10) 0.0328(4) Uani 1.0 2 d .
C13 C 0.5521(3) 0.27869(19) 0.83987(19) 0.0461(7) Uani 1.0 2 d .
C23 C 0.6919(2) 0.77668(15) 0.74563(15) 0.0270(5) Uani 1.0 2 d .
C24 C 0.3955(2) 1.15628(15) 0.64893(15) 0.0262(5) Uani 1.0 2 d .
C25 C 0.4635(2) 0.79692(14) 0.65991(14) 0.0233(5) Uani 1.0 2 d .
C26 C 0.3448(2) 0.77102(16) 0.66995(14) 0.0249(5) Uani 1.0 2 d .
C27 C 0.1406(3) 1.22627(16) 0.55978(17) 0.0305(6) Uani 1.0 2 d .
C28 C 0.1677(2) 1.14948(16) 0.62132(15) 0.0278(6) Uani 1.0 2 d .
C29 C 0.4885(3) 1.09447(16) 0.60273(15) 0.0278(6) Uani 1.0 2 d .
C30 C 0.0488(3) 1.24401(17) 0.50185(16) 0.0311(6) Uani 1.0 2 d .
C31 C 0.2440(3) 0.57906(16) 0.71588(17) 0.0333(6) Uani 1.0 2 d .
C32 C 0.6711(2) 0.62344(15) 0.63653(16) 0.0272(5) Uani 1.0 2 d .
C33 C 0.6615(3) 0.57834(17) 0.89467(17) 0.0344(6) Uani 1.0 2 d .
C34 C 0.3251(3) 1.14369(16) 0.84843(16) 0.0289(6) Uani 1.0 2 d .
C35 C 0.5891(3) 0.51432(17) 0.89856(16) 0.0318(6) Uani 1.0 2 d .
C36 C 0.7434(3) 0.81890(17) 0.66739(16) 0.0333(6) Uani 1.0 2 d .
C37 C -0.0225(3) 1.18494(18) 0.50195(16) 0.0338(6) Uani 1.0 2 d .
C38 C 0.1886(3) 0.62223(17) 0.86758(17) 0.0372(6) Uani 1.0 2 d .
C39 C 0.1070(3) 1.26806(16) 0.88810(17) 0.0327(6) Uani 1.0 2 d .
C40 C 0.3051(3) 1.17478(17) 0.92919(16) 0.0336(6) Uani 1.0 2 d .
C41 C 0.5916(3) 0.56825(16) 0.59982(17) 0.0324(6) Uani 1.0 2 d .
C42 C 0.2145(3) 0.66105(16) 0.77752(16) 0.0296(6) Uani 1.0 2 d .
C43 C 0.7163(3) 0.91231(18) 0.83057(17) 0.0382(7) Uani 1.0 2 d .
C44 C 0.7692(3) 0.95329(17) 0.75409(18) 0.0382(7) Uani 1.0 2 d .
C45 C 0.1933(3) 1.23819(17) 0.95002(16) 0.0339(6) Uani 1.0 2 d .
C46 C 0.5877(3) 1.11839(17) 0.56943(15) 0.0299(6) Uani 1.0 2 d .
C47 C 0.8583(3) 0.48543(17) 0.60051(19) 0.0386(7) Uani 1.0 2 d .
C48 C 0.4108(3) 1.24733(16) 0.65756(16) 0.0314(6) Uani 1.0 2 d .
C49 C 0.7788(3) 0.43135(17) 0.56518(19) 0.0405(7) Uani 1.0 2 d .
C50 C 0.2418(2) 1.17097(15) 0.78220(16) 0.0268(5) Uani 1.0 2 d .
C51 C 0.5961(3) 1.21007(18) 0.58033(17) 0.0342(6) Uani 1.0 2 d .
C52 C 0.1400(3) 0.53533(18) 0.71333(19) 0.0413(7) Uani 1.0 2 d .
C53 C -0.0033(3) 1.10925(19) 0.56199(18) 0.0399(7) Uani 1.0 2 d .
C54 C 0.2998(3) 0.91146(17) 0.97535(17) 0.0413(7) Uani 1.0 2 d .
C55 C 0.6292(3) 0.85781(17) 0.80588(16) 0.0332(6) Uani 1.0 2 d .
C56 C 0.3312(3) 0.81350(16) 0.93318(16) 0.0344(6) Uani 1.0 2 d .
C57 C 0.2819(3) 0.83018(15) 0.84194(15) 0.0290(6) Uani 1.0 2 d .
C58 C 0.7908(3) 0.55175(16) 0.67018(18) 0.0349(6) Uani 1.0 2 d .
C59 C 0.1441(2) 0.87963(16) 0.84109(17) 0.0322(6) Uani 1.0 2 d .
C60 C 0.6210(3) 0.41487(16) 0.86814(16) 0.0325(6) Uani 1.0 2 d .
C61 C 0.0900(3) 1.09410(18) 0.61902(17) 0.0380(7) Uani 1.0 2 d .
C62 C 0.8303(3) 0.87332(18) 0.6927(2) 0.0440(7) Uani 1.0 2 d .
C63 C 0.1146(3) 0.97721(17) 0.88462(18) 0.0407(7) Uani 1.0 2 d .
C64 C 0.6604(3) 0.50218(17) 0.53138(18) 0.0377(7) Uani 1.0 2 d .
C65 C 0.0843(3) 0.57808(18) 0.8649(2) 0.0441(7) Uani 1.0 2 d .
C66 C 0.5066(3) 1.27497(17) 0.62512(17) 0.0349(6) Uani 1.0 2 d .
C67 C 0.1637(3) 0.96259(18) 0.97384(18) 0.0454(8) Uani 1.0 2 d .
C68 C 0.5283(3) 0.37267(18) 0.86476(18) 0.0398(7) Uani 1.0 2 d .
C69 C 0.1321(3) 1.23571(17) 0.80711(16) 0.0309(6) Uani 1.0 2 d .
C70 C 0.1111(3) 0.49795(18) 0.80049(19) 0.0441(7) Uani 1.0 2 d .
C71 C 0.6676(3) 0.22661(19) 0.8155(2) 0.0515(8) Uani 1.0 2 d .
C73 C 0.7600(3) 0.26669(19) 0.8186(2) 0.0538(9) Uani 1.0 2 d .
C74 C 0.7377(3) 0.36102(18) 0.8449(2) 0.0469(8) Uani 1.0 2 d .
B22 B 0.2805(3) 1.12392(18) 0.68974(18) 0.0271(6) Uani 1.0 2 d .
H13 H 0.4889 0.2498 0.8395 0.0553 Uiso 1.0 2 calc R
H23 H 0.7617 0.7301 0.7773 0.0324 Uiso 1.0 2 calc R
H25A H 0.4513 0.8622 0.6817 0.0279 Uiso 1.0 2 calc R
H25B H 0.4848 0.8002 0.5985 0.0279 Uiso 1.0 2 calc R
H26A H 0.3433 0.7225 0.6285 0.0299 Uiso 1.0 2 calc R
H26B H 0.2751 0.8301 0.6583 0.0299 Uiso 1.0 2 calc R
H31A H 0.2583 0.6049 0.6580 0.0400 Uiso 1.0 2 calc R
H31B H 0.3189 0.5276 0.7343 0.0400 Uiso 1.0 2 calc R
H32 H 0.6920 0.6642 0.5883 0.0326 Uiso 1.0 2 calc R
H36A H 0.6762 0.8642 0.6338 0.0399 Uiso 1.0 2 calc R
H36B H 0.7868 0.7654 0.6308 0.0399 Uiso 1.0 2 calc R
H38A H 0.2622 0.5719 0.8897 0.0446 Uiso 1.0 2 calc R
H38B H 0.1671 0.6762 0.9068 0.0446 Uiso 1.0 2 calc R
H41A H 0.5666 0.5286 0.6462 0.0388 Uiso 1.0 2 calc R
H41B H 0.5176 0.6156 0.5749 0.0388 Uiso 1.0 2 calc R
H42 H 0.1385 0.7114 0.7572 0.0356 Uiso 1.0 2 calc R
H43A H 0.6726 0.9663 0.8666 0.0458 Uiso 1.0 2 calc R
H43B H 0.7829 0.8672 0.8649 0.0458 Uiso 1.0 2 calc R
H44A H 0.8296 0.9832 0.7732 0.0458 Uiso 1.0 2 calc R
H44B H 0.7043 1.0050 0.7237 0.0458 Uiso 1.0 2 calc R
H47A H 0.8824 0.5252 0.5538 0.0464 Uiso 1.0 2 calc R
H47B H 0.9327 0.4379 0.6246 0.0464 Uiso 1.0 2 calc R
H49A H 0.7611 0.3869 0.6107 0.0486 Uiso 1.0 2 calc R
H49B H 0.8224 0.3914 0.5185 0.0486 Uiso 1.0 2 calc R
H52A H 0.0672 0.5857 0.6902 0.0495 Uiso 1.0 2 calc R
H52B H 0.1620 0.4810 0.6744 0.0495 Uiso 1.0 2 calc R
H54A H 0.3281 0.9002 1.0352 0.0495 Uiso 1.0 2 calc R
H54B H 0.3421 0.9537 0.9447 0.0495 Uiso 1.0 2 calc R
H55A H 0.5577 0.9042 0.7772 0.0398 Uiso 1.0 2 calc R
H55B H 0.6009 0.8288 0.8580 0.0398 Uiso 1.0 2 calc R
H56A H 0.4201 0.7831 0.9319 0.0413 Uiso 1.0 2 calc R
H56B H 0.2952 0.7688 0.9667 0.0413 Uiso 1.0 2 calc R
H57 H 0.3176 0.8788 0.8129 0.0348 Uiso 1.0 2 calc R
H58A H 0.8426 0.5888 0.6905 0.0419 Uiso 1.0 2 calc R
H58B H 0.7738 0.5112 0.7192 0.0419 Uiso 1.0 2 calc R
H59A H 0.1030 0.8366 0.8719 0.0386 Uiso 1.0 2 calc R
H59B H 0.1148 0.8915 0.7815 0.0386 Uiso 1.0 2 calc R
H62A H 0.9023 0.8265 0.7204 0.0528 Uiso 1.0 2 calc R
H62B H 0.8579 0.9032 0.6407 0.0528 Uiso 1.0 2 calc R
H63A H 0.1499 1.0220 0.8505 0.0488 Uiso 1.0 2 calc R
H63B H 0.0257 1.0078 0.8866 0.0488 Uiso 1.0 2 calc R
H64A H 0.6092 0.4648 0.5105 0.0452 Uiso 1.0 2 calc R
H64B H 0.6780 0.5427 0.4825 0.0452 Uiso 1.0 2 calc R
H65A H 0.0721 0.5501 0.9224 0.0529 Uiso 1.0 2 calc R
H65B H 0.0087 0.6301 0.8486 0.0529 Uiso 1.0 2 calc R
H67A H 0.1223 0.9232 1.0094 0.0545 Uiso 1.0 2 calc R
H67B H 0.1464 1.0268 0.9989 0.0545 Uiso 1.0 2 calc R
H68 H 0.4480 0.4090 0.8797 0.0477 Uiso 1.0 2 calc R
H70A H 0.1804 0.4422 0.8208 0.0529 Uiso 1.0 2 calc R
H70B H 0.0399 0.4744 0.7967 0.0529 Uiso 1.0 2 calc R
H71 H 0.6832 0.1627 0.7964 0.0618 Uiso 1.0 2 calc R
H73 H 0.8397 0.2299 0.8027 0.0645 Uiso 1.0 2 calc R
H74 H 0.8021 0.3885 0.8470 0.0562 Uiso 1.0 2 calc R

loop_
_atom_site_aniso_label
_atom_site_aniso_U_11
_atom_site_aniso_U_22
_atom_site_aniso_U_33
_atom_site_aniso_U_12
_atom_site_aniso_U_13
_atom_site_aniso_U_23
Ni1 0.02623(17) 0.02293(15) 0.02697(17) -0.00926(13) -0.00188(13) 0.00021(12)
P2 0.0233(3) 0.0202(3) 0.0276(4) -0.0092(3) -0.0003(3) -0.0042(3)
P3 0.0239(3) 0.0229(3) 0.0268(4) -0.0093(3) 0.0014(3) -0.0019(3)
F4 0.0365(8) 0.0224(6) 0.0374(9) -0.0121(6) 0.0026(7) -0.0014(6)
F5 0.0286(8) 0.0405(8) 0.0369(9) -0.0046(7) -0.0022(7) -0.0060(7)
F6 0.0311(8) 0.0418(8) 0.0545(10) -0.0148(7) -0.0099(8) 0.0037(7)
F7 0.0423(9) 0.0309(7) 0.0386(9) -0.0173(7) 0.0082(7) -0.0095(6)
F8 0.0307(8) 0.0514(9) 0.0397(9) -0.0039(8) -0.0054(7) -0.0039(7)
F9 0.0548(10) 0.0423(8) 0.0430(10) -0.0212(8) -0.0133(8) -0.0042(7)
F10 0.0462(9) 0.0278(7) 0.0543(10) -0.0158(7) 0.0135(8) -0.0103(7)
F11 0.0359(9) 0.0509(9) 0.0460(10) -0.0019(8) 0.0053(8) -0.0086(8)
F12 0.0387(9) 0.0379(8) 0.0683(12) -0.0225(8) -0.0138(8) 0.0180(8)
F14 0.0338(9) 0.0670(11) 0.0424(10) -0.0163(8) -0.0106(8) -0.0042(8)
F15 0.0442(10) 0.0615(10) 0.0512(11) -0.0356(8) 0.0113(8) -0.0073(8)
F16 0.0350(9) 0.0523(9) 0.0447(10) -0.0099(8) -0.0042(8) 0.0176(8)
F17 0.0352(9) 0.0496(9) 0.0488(10) -0.0157(8) 0.0117(8) -0.0118(8)
F18 0.0506(10) 0.0535(9) 0.0332(9) -0.0132(8) 0.0043(8) -0.0146(7)
F19 0.0411(9) 0.0599(10) 0.0368(9) -0.0082(8) -0.0112(8) -0.0091(8)
F20 0.0578(11) 0.0388(8) 0.0561(11) -0.0325(8) 0.0094(9) -0.0070(7)
F21 0.0622(12) 0.0698(11) 0.0781(14) -0.0499(10) -0.0236(11) 0.0114(10)
F75 0.0678(12) 0.0737(12) 0.0791(14) -0.0552(11) -0.0306(11) 0.0410(10)
O76 0.0370(10) 0.0307(9) 0.0297(10) -0.0102(8) -0.0002(8) 0.0047(8)
C13 0.0525(19) 0.0415(15) 0.0514(19) -0.0246(15) -0.0050(15) -0.0027(13)
C23 0.0265(12) 0.0226(11) 0.0341(14) -0.0099(10) -0.0034(11) -0.0048(10)
C24 0.0287(13) 0.0261(11) 0.0269(13) -0.0132(10) -0.0032(10) 0.0006(10)
C25 0.0256(12) 0.0207(10) 0.0238(12) -0.0074(10) 0.0016(10) -0.0021(9)
C26 0.0248(12) 0.0256(11) 0.0250(13) -0.0082(10) -0.0006(10) -0.0028(9)
C27 0.0278(13) 0.0293(12) 0.0384(15) -0.0149(11) 0.0037(11) -0.0038(11)
C28 0.0287(13) 0.0304(12) 0.0282(13) -0.0146(11) 0.0020(11) -0.0027(10)
C29 0.0317(13) 0.0279(11) 0.0282(13) -0.0152(11) -0.0032(11) -0.0010(10)
C30 0.0284(13) 0.0327(12) 0.0302(14) -0.0072(11) 0.0024(11) 0.0008(11)
C31 0.0355(14) 0.0317(12) 0.0370(15) -0.0165(12) -0.0026(12) -0.0013(11)
C32 0.0231(12) 0.0237(11) 0.0361(14) -0.0088(10) 0.0015(11) -0.0047(10)
C33 0.0316(14) 0.0331(13) 0.0401(16) -0.0118(12) -0.0081(12) -0.0004(12)
C34 0.0277(13) 0.0273(12) 0.0335(14) -0.0106(11) 0.0006(11) -0.0038(11)
C35 0.0329(14) 0.0312(12) 0.0317(14) -0.0107(12) -0.0063(12) 0.0037(11)
C36 0.0377(14) 0.0342(12) 0.0345(15) -0.0194(12) 0.0102(12) -0.0134(11)
C37 0.0286(13) 0.0462(15) 0.0268(14) -0.0104(12) -0.0040(11) -0.0068(12)
C38 0.0390(15) 0.0310(12) 0.0440(17) -0.0155(12) 0.0099(13) -0.0012(11)
C39 0.0270(13) 0.0288(12) 0.0408(16) -0.0063(11) 0.0055(12) -0.0059(11)
C40 0.0341(14) 0.0360(13) 0.0331(15) -0.0137(12) -0.0066(12) -0.0011(11)
C41 0.0277(13) 0.0307(12) 0.0420(16) -0.0115(11) 0.0041(12) -0.0157(11)
C42 0.0257(13) 0.0257(11) 0.0393(15) -0.0107(10) 0.0008(11) -0.0014(10)
C43 0.0432(16) 0.0348(13) 0.0414(16) -0.0168(12) -0.0065(13) -0.0111(12)
C44 0.0407(15) 0.0270(12) 0.0519(18) -0.0162(12) -0.0051(14) -0.0084(12)
C45 0.0410(15) 0.0337(13) 0.0290(14) -0.0136(12) 0.0037(12) -0.0068(11)
C46 0.0280(13) 0.0367(13) 0.0251(13) -0.0098(11) 0.0025(11) -0.0060(11)
C47 0.0280(13) 0.0326(13) 0.0557(18) -0.0079(12) 0.0035(13) -0.0145(13)
C48 0.0331(14) 0.0286(12) 0.0345(15) -0.0121(11) 0.0019(12) -0.0049(11)
C49 0.0354(15) 0.0290(12) 0.0587(19) -0.0097(12) 0.0086(14) -0.0186(12)
C50 0.0260(12) 0.0234(11) 0.0344(14) -0.0130(10) 0.0004(11) 0.0009(10)
C51 0.0323(14) 0.0429(14) 0.0348(15) -0.0235(12) -0.0001(12) 0.0034(12)
C52 0.0389(16) 0.0349(13) 0.0548(19) -0.0182(13) -0.0092(14) 0.0006(13)
C53 0.0388(15) 0.0460(15) 0.0457(17) -0.0284(13) -0.0045(13) -0.0033(13)
C54 0.0575(19) 0.0347(13) 0.0339(16) -0.0169(13) 0.0045(14) -0.0073(12)
C55 0.0395(15) 0.0340(12) 0.0313(14) -0.0173(12) 0.0018(12) -0.0118(11)
C56 0.0402(15) 0.0315(12) 0.0320(15) -0.0114(12) 0.0018(12) -0.0037(11)
C57 0.0307(13) 0.0256(11) 0.0319(14) -0.0099(11) 0.0060(11) -0.0051(10)
C58 0.0251(13) 0.0289(12) 0.0505(17) -0.0061(11) -0.0040(12) -0.0090(12)
C59 0.0275(13) 0.0274(12) 0.0393(15) -0.0054(11) 0.0065(11) -0.0022(11)
C60 0.0331(14) 0.0288(12) 0.0365(15) -0.0117(11) -0.0047(12) 0.0043(11)
C61 0.0431(16) 0.0375(14) 0.0389(16) -0.0226(13) -0.0081(13) 0.0111(12)
C62 0.0433(16) 0.0371(14) 0.062(2) -0.0257(13) 0.0111(15) -0.0133(13)
C63 0.0364(15) 0.0304(13) 0.0528(19) -0.0071(12) 0.0134(14) -0.0068(12)
C64 0.0322(14) 0.0354(13) 0.0483(17) -0.0117(12) 0.0035(13) -0.0179(12)
C65 0.0408(16) 0.0370(14) 0.058(2) -0.0190(13) 0.0114(15) 0.0007(13)
C66 0.0428(16) 0.0330(12) 0.0378(16) -0.0242(12) 0.0018(13) -0.0035(11)
C67 0.0570(19) 0.0358(13) 0.0456(18) -0.0164(14) 0.0197(15) -0.0147(13)
C68 0.0406(16) 0.0385(14) 0.0440(17) -0.0178(13) -0.0027(13) 0.0002(12)
C69 0.0311(14) 0.0314(12) 0.0316(14) -0.0116(11) -0.0032(11) -0.0001(11)
C70 0.0372(16) 0.0326(13) 0.068(2) -0.0199(13) 0.0001(15) 0.0029(13)
C71 0.073(3) 0.0315(14) 0.052(2) -0.0187(15) 0.0027(17) -0.0060(13)
C73 0.0461(18) 0.0336(14) 0.077(3) -0.0064(14) 0.0081(17) -0.0001(15)
C74 0.0373(16) 0.0298(13) 0.073(3) -0.0110(13) -0.0022(15) 0.0057(14)
B22 0.0307(15) 0.0240(12) 0.0302(15) -0.0136(12) 0.0010(12) -0.0026(11)

loop_
_atom_type_symbol
_atom_type_description
_atom_type_scat_dispersion_real
_atom_type_scat_dispersion_imag
_atom_type_scat_source
C C 0.003 0.002
;
International Tables for Crystallography
(1992, Vol. C, Tables 4.2.6.8 and 6.1.1.4)
;
H H 0.000 0.000
;
International Tables for Crystallography
(1992, Vol. C, Table 6.1.1.4)
;
B B 0.001 0.001
;
International Tables for Crystallography
(1992, Vol. C, Tables 4.2.6.8 and 6.1.1.4)
;
F F 0.017 0.010
;
International Tables for Crystallography
(1992, Vol. C, Tables 4.2.6.8 and 6.1.1.4)
;
Ni Ni 0.339 1.112
;
International Tables for Crystallography
(1992, Vol. C, Tables 4.2.6.8 and 6.1.1.4)
;
O O 0.011 0.006
;
International Tables for Crystallography
(1992, Vol. C, Tables 4.2.6.8 and 6.1.1.4)
;
P P 0.102 0.094
;
International Tables for Crystallography
(1992, Vol. C, Tables 4.2.6.8 and 6.1.1.4)
;

loop_
_geom_angle_atom_site_label_1
_geom_angle_atom_site_label_2
_geom_angle_atom_site_label_3
_geom_angle
_geom_angle_publ_flag
P2 Ni1 P3 89.13(3) yes
P2 Ni1 O76 171.12(6) yes
P2 Ni1 C33 102.00(9) yes
P2 Ni1 C35 132.69(8) yes
P3 Ni1 O76 99.47(6) yes
P3 Ni1 C33 162.74(8) yes
P3 Ni1 C35 134.97(9) yes
O76 Ni1 C33 70.18(10) yes
O76 Ni1 C35 38.45(9) yes
C33 Ni1 C35 41.32(12) yes
Ni1 P2 C23 116.80(8) yes
Ni1 P2 C25 108.54(8) yes
Ni1 P2 C32 113.97(8) yes
C23 P2 C25 105.29(11) yes
C23 P2 C32 106.22(11) yes
C25 P2 C32 105.08(10) yes
Ni1 P3 C26 108.22(8) yes
Ni1 P3 C42 120.20(7) yes
Ni1 P3 C57 107.11(9) yes
C26 P3 C42 106.61(12) yes
C26 P3 C57 103.61(11) yes
C42 P3 C57 109.87(12) yes
Ni1 O76 C35 76.01(14) yes
C68 C13 C71 120.1(4) yes
P2 C23 C36 112.77(18) yes
P2 C23 C55 111.47(18) yes
C36 C23 C55 110.39(19) yes
C29 C24 C48 113.0(3) yes
C29 C24 B22 123.0(3) yes
C48 C24 B22 123.9(2) yes
P2 C25 C26 112.45(15) yes
P3 C26 C25 109.36(16) yes
F12 C27 C28 120.4(3) yes
F12 C27 C30 115.6(2) yes
C28 C27 C30 124.0(3) yes
C27 C28 C61 112.3(3) yes
C27 C28 B22 125.1(3) yes
C61 C28 B22 122.5(2) yes
F7 C29 C24 120.2(3) yes
F7 C29 C46 115.26(19) yes
C24 C29 C46 124.6(3) yes
F16 C30 C27 119.8(3) yes
F16 C30 C37 119.8(3) yes
C27 C30 C37 120.5(3) yes
C42 C31 C52 110.5(2) yes
P2 C32 C41 112.13(16) yes
P2 C32 C58 112.45(18) yes
C41 C32 C58 110.66(18) yes
Ni1 C33 F6 130.72(19) yes
Ni1 C33 F9 103.77(14) yes
Ni1 C33 C35 71.57(15) yes
F6 C33 F9 107.1(3) yes
F6 C33 C35 122.0(2) yes
F9 C33 C35 118.2(3) yes
F5 C34 C40 115.7(2) yes
F5 C34 C50 118.8(2) yes
C40 C34 C50 125.5(2) yes
Ni1 C35 O76 65.54(12) yes
Ni1 C35 C33 67.11(14) yes
Ni1 C35 C60 123.64(18) yes
O76 C35 C33 110.4(2) yes
O76 C35 C60 120.6(3) yes
C33 C35 C60 127.6(3) yes
C23 C36 C62 111.5(3) yes
F14 C37 C30 120.4(3) yes
F14 C37 C53 120.7(3) yes
C30 C37 C53 118.9(3) yes
C42 C38 C65 110.5(3) yes
F11 C39 C45 118.6(3) yes
F11 C39 C69 121.2(3) yes
C45 C39 C69 120.2(2) yes
F19 C40 C34 121.0(2) yes
F19 C40 C45 119.8(3) yes
C34 C40 C45 119.2(3) yes
C32 C41 C64 110.5(2) yes
P3 C42 C31 112.33(18) yes
P3 C42 C38 111.99(19) yes
C31 C42 C38 110.0(2) yes
C44 C43 C55 112.6(3) yes
C43 C44 C62 111.1(3) yes
F18 C45 C39 120.1(2) yes
F18 C45 C40 121.5(3) yes
C39 C45 C40 118.5(3) yes
F17 C46 C29 121.3(3) yes
F17 C46 C51 119.7(3) yes
C29 C46 C51 119.0(2) yes
C49 C47 C58 110.5(3) yes
F10 C48 C24 119.5(3) yes
F10 C48 C66 115.8(3) yes
C24 C48 C66 124.7(3) yes
C47 C49 C64 111.0(2) yes
C34 C50 C69 112.3(3) yes
C34 C50 B22 118.79(19) yes
C69 C50 B22 128.9(3) yes
F15 C51 C46 120.5(2) yes
F15 C51 C66 120.2(3) yes
C46 C51 C66 119.3(3) yes
C31 C52 C70 112.0(3) yes
F21 C53 C37 120.8(3) yes
F21 C53 C61 120.6(3) yes
C37 C53 C61 118.6(3) yes
C56 C54 C67 110.9(3) yes
C23 C55 C43 110.7(3) yes
C54 C56 C57 109.55(18) yes
P3 C57 C56 113.72(14) yes
P3 C57 C59 114.16(19) yes
C56 C57 C59 111.4(2) yes
C32 C58 C47 111.2(3) yes
C57 C59 C63 109.1(3) yes
C35 C60 C68 117.3(3) yes
C35 C60 C74 123.8(3) yes
C68 C60 C74 118.9(3) yes
F75 C61 C28 119.7(3) yes
F75 C61 C53 114.7(3) yes
C28 C61 C53 125.6(3) yes
C36 C62 C44 111.3(3) yes
C59 C63 C67 111.37(19) yes
C41 C64 C49 111.7(3) yes
C38 C65 C70 111.1(3) yes
F20 C66 C48 120.8(2) yes
F20 C66 C51 119.8(3) yes
C48 C66 C51 119.4(3) yes
C54 C67 C63 111.8(3) yes
C13 C68 C60 120.5(3) yes
F8 C69 C39 115.76(19) yes
F8 C69 C50 120.0(3) yes
C39 C69 C50 124.3(3) yes
C52 C70 C65 111.3(3) yes
C13 C71 C73 120.2(3) yes
C71 C73 C74 120.4(3) yes
C60 C74 C73 119.8(3) yes
F4 B22 C24 108.13(18) yes
F4 B22 C28 107.4(3) yes
F4 B22 C50 105.73(19) yes
C24 B22 C28 111.3(2) yes
C24 B22 C50 110.1(3) yes
C28 B22 C50 113.87(19) yes
C68 C13 H13 119.956 no
C71 C13 H13 119.957 no
P2 C23 H23 107.310 no
C36 C23 H23 107.301 no
C55 C23 H23 107.311 no
P2 C25 H25A 109.114 no
P2 C25 H25B 109.113 no
C26 C25 H25A 109.105 no
C26 C25 H25B 109.103 no
H25A C25 H25B 107.853 no
P3 C26 H26A 109.803 no
P3 C26 H26B 109.804 no
C25 C26 H26A 109.800 no
C25 C26 H26B 109.807 no
H26A C26 H26B 108.248 no
C42 C31 H31A 109.547 no
C42 C31 H31B 109.545 no
C52 C31 H31A 109.549 no
C52 C31 H31B 109.543 no
H31A C31 H31B 108.103 no
P2 C32 H32 107.087 no
C41 C32 H32 107.080 no
C58 C32 H32 107.082 no
C23 C36 H36A 109.313 no
C23 C36 H36B 109.324 no
C62 C36 H36A 109.315 no
C62 C36 H36B 109.316 no
H36A C36 H36B 107.963 no
C42 C38 H38A 109.541 no
C42 C38 H38B 109.545 no
C65 C38 H38A 109.551 no
C65 C38 H38B 109.555 no
H38A C38 H38B 108.100 no
C32 C41 H41A 109.555 no
C32 C41 H41B 109.557 no
C64 C41 H41A 109.557 no
C64 C41 H41B 109.563 no
H41A C41 H41B 108.102 no
P3 C42 H42 107.410 no
C31 C42 H42 107.412 no
C38 C42 H42 107.415 no
C44 C43 H43A 109.083 no
C44 C43 H43B 109.084 no
C55 C43 H43A 109.077 no
C55 C43 H43B 109.075 no
H43A C43 H43B 107.832 no
C43 C44 H44A 109.415 no
C43 C44 H44B 109.410 no
C62 C44 H44A 109.411 no
C62 C44 H44B 109.411 no
H44A C44 H44B 108.016 no
C49 C47 H47A 109.536 no
C49 C47 H47B 109.534 no
C58 C47 H47A 109.547 no
C58 C47 H47B 109.540 no
H47A C47 H47B 108.098 no
C47 C49 H49A 109.427 no
C47 C49 H49B 109.427 no
C64 C49 H49A 109.422 no
C64 C49 H49B 109.428 no
H49A C49 H49B 108.034 no
C31 C52 H52A 109.211 no
C31 C52 H52B 109.212 no
C70 C52 H52A 109.221 no
C70 C52 H52B 109.221 no
H52A C52 H52B 107.914 no
C56 C54 H54A 109.455 no
C56 C54 H54B 109.460 no
C67 C54 H54A 109.463 no
C67 C54 H54B 109.465 no
H54A C54 H54B 108.057 no
C23 C55 H55A 109.496 no
C23 C55 H55B 109.504 no
C43 C55 H55A 109.511 no
C43 C55 H55B 109.511 no
H55A C55 H55B 108.076 no
C54 C56 H56A 109.762 no
C54 C56 H56B 109.763 no
C57 C56 H56A 109.757 no
C57 C56 H56B 109.761 no
H56A C56 H56B 108.230 no
P3 C57 H57 105.555 no
C56 C57 H57 105.563 no
C59 C57 H57 105.563 no
C32 C58 H58A 109.385 no
C32 C58 H58B 109.386 no
C47 C58 H58A 109.382 no
C47 C58 H58B 109.379 no
H58A C58 H58B 108.011 no
C57 C59 H59A 109.864 no
C57 C59 H59B 109.854 no
C63 C59 H59A 109.860 no
C63 C59 H59B 109.859 no
H59A C59 H59B 108.289 no
C36 C62 H62A 109.364 no
C36 C62 H62B 109.363 no
C44 C62 H62A 109.367 no
C44 C62 H62B 109.360 no
H62A C62 H62B 107.987 no
C59 C63 H63A 109.354 no
C59 C63 H63B 109.347 no
C67 C63 H63A 109.357 no
C67 C63 H63B 109.354 no
H63A C63 H63B 107.990 no
C41 C64 H64A 109.275 no
C41 C64 H64B 109.269 no
C49 C64 H64A 109.265 no
C49 C64 H64B 109.274 no
H64A C64 H64B 107.934 no
C38 C65 H65A 109.421 no
C38 C65 H65B 109.425 no
C70 C65 H65A 109.427 no
C70 C65 H65B 109.426 no
H65A C65 H65B 108.029 no
C54 C67 H67A 109.251 no
C54 C67 H67B 109.244 no
C63 C67 H67A 109.258 no
C63 C67 H67B 109.251 no
H67A C67 H67B 107.923 no
C13 C68 H68 119.739 no
C60 C68 H68 119.743 no
C52 C70 H70A 109.373 no
C52 C70 H70B 109.375 no
C65 C70 H70A 109.386 no
C65 C70 H70B 109.385 no
H70A C70 H70B 108.000 no
C13 C71 H71 119.883 no
C73 C71 H71 119.891 no
C71 C73 H73 119.815 no
C74 C73 H73 119.823 no
C60 C74 H74 120.073 no
C73 C74 H74 120.080 no

loop_
_geom_bond_atom_site_label_1
_geom_bond_atom_site_label_2
_geom_bond_distance
_geom_bond_publ_flag
Ni1 P2 2.1590(7) yes
Ni1 P3 2.1965(7) yes
Ni1 O76 1.9217(17) yes
Ni1 C33 1.989(3) yes
Ni1 C35 2.049(3) yes
P2 C23 1.844(3) yes
P2 C25 1.843(2) yes
P2 C32 1.845(3) yes
P3 C26 1.828(3) yes
P3 C42 1.842(3) yes
P3 C57 1.847(3) yes
F4 B22 1.442(3) yes
F5 C34 1.364(3) yes
F6 C33 1.342(3) yes
F7 C29 1.358(3) yes
F8 C69 1.361(3) yes
F9 C33 1.361(3) yes
F10 C48 1.354(3) yes
F11 C39 1.352(3) yes
F12 C27 1.359(4) yes
F14 C37 1.340(3) yes
F15 C51 1.346(4) yes
F16 C30 1.358(3) yes
F17 C46 1.338(3) yes
F18 C45 1.345(3) yes
F19 C40 1.349(3) yes
F20 C66 1.352(4) yes
F21 C53 1.343(4) yes
F75 C61 1.369(4) yes
O76 C35 1.313(3) yes
C13 C68 1.378(4) yes
C13 C71 1.378(5) yes
C23 C36 1.525(4) yes
C23 C55 1.540(4) yes
C24 C29 1.391(3) yes
C24 C48 1.394(4) yes
C24 B22 1.646(4) yes
C25 C26 1.537(4) yes
C27 C28 1.388(4) yes
C27 C30 1.372(4) yes
C28 C61 1.379(5) yes
C28 B22 1.653(4) yes
C29 C46 1.382(4) yes
C30 C37 1.359(5) yes
C31 C42 1.526(4) yes
C31 C52 1.527(5) yes
C32 C41 1.535(4) yes
C32 C58 1.538(3) yes
C33 C35 1.426(5) yes
C34 C40 1.361(4) yes
C34 C50 1.392(4) yes
C35 C60 1.474(4) yes
C36 C62 1.529(5) yes
C37 C53 1.364(4) yes
C38 C42 1.544(4) yes
C38 C65 1.534(5) yes
C39 C45 1.366(4) yes
C39 C69 1.374(4) yes
C40 C45 1.383(4) yes
C41 C64 1.522(4) yes
C43 C44 1.504(4) yes
C43 C55 1.529(5) yes
C44 C62 1.537(4) yes
C46 C51 1.377(4) yes
C47 C49 1.514(5) yes
C47 C58 1.533(4) yes
C48 C66 1.369(4) yes
C49 C64 1.524(4) yes
C50 C69 1.391(3) yes
C50 B22 1.634(4) yes
C51 C66 1.377(4) yes
C52 C70 1.506(5) yes
C53 C61 1.380(4) yes
C54 C56 1.535(4) yes
C54 C67 1.525(4) yes
C56 C57 1.533(4) yes
C57 C59 1.539(4) yes
C59 C63 1.542(4) yes
C60 C68 1.394(5) yes
C60 C74 1.391(4) yes
C63 C67 1.504(4) yes
C65 C70 1.537(4) yes
C71 C73 1.370(6) yes
C73 C74 1.392(4) yes
C13 H13 0.950 no
C23 H23 1.000 no
C25 H25A 0.990 no
C25 H25B 0.990 no
C26 H26A 0.990 no
C26 H26B 0.990 no
C31 H31A 0.990 no
C31 H31B 0.990 no
C32 H32 1.000 no
C36 H36A 0.990 no
C36 H36B 0.990 no
C38 H38A 0.990 no
C38 H38B 0.990 no
C41 H41A 0.990 no
C41 H41B 0.990 no
C42 H42 1.000 no
C43 H43A 0.990 no
C43 H43B 0.990 no
C44 H44A 0.990 no
C44 H44B 0.990 no
C47 H47A 0.990 no
C47 H47B 0.990 no
C49 H49A 0.990 no
C49 H49B 0.990 no
C52 H52A 0.990 no
C52 H52B 0.990 no
C54 H54A 0.990 no
C54 H54B 0.990 no
C55 H55A 0.990 no
C55 H55B 0.990 no
C56 H56A 0.990 no
C56 H56B 0.990 no
C57 H57 1.000 no
C58 H58A 0.990 no
C58 H58B 0.990 no
C59 H59A 0.990 no
C59 H59B 0.990 no
C62 H62A 0.990 no
C62 H62B 0.990 no
C63 H63A 0.990 no
C63 H63B 0.990 no
C64 H64A 0.990 no
C64 H64B 0.990 no
C65 H65A 0.990 no
C65 H65B 0.990 no
C67 H67A 0.990 no
C67 H67B 0.990 no
C68 H68 0.950 no
C70 H70A 0.990 no
C70 H70B 0.990 no
C71 H71 0.950 no
C73 H73 0.950 no
C74 H74 0.950 no

loop_
_geom_contact_atom_site_label_1
_geom_contact_atom_site_label_2
_geom_contact_distance
_geom_contact_publ_flag
_geom_contact_site_symmetry_2
Ni1 C56 3.329(3) no .
P2 F6 3.5572(15) no .
F4 F5 2.767(3) no .
F4 F7 2.612(2) no .
F4 F75 2.609(3) no .
F4 C29 2.925(3) no .
F4 C34 2.946(3) no .
F4 C61 2.910(3) no .
F5 F19 2.648(3) no .
F5 C24 3.011(3) no .
F5 C45 3.582(3) no .
F5 C48 3.478(3) no .
F5 C69 3.577(3) no .
F5 B22 2.845(4) no .
F6 O76 3.513(3) no .
F6 C58 3.197(4) no .
F6 C60 3.047(4) no .
F6 C74 2.947(4) no .
F7 F17 2.658(3) no .
F7 C48 3.590(3) no .
F7 C51 3.582(4) no .
F7 B22 2.978(3) no .
F8 F11 2.668(3) no .
F8 F12 3.591(3) no .
F8 C27 3.195(3) no .
F8 C28 2.827(3) no .
F8 C34 3.583(3) no .
F8 C45 3.582(3) no .
F8 C61 3.282(3) no .
F8 B22 3.098(3) no .
F9 O76 2.695(3) no .
F10 F12 2.794(3) no .
F10 F20 2.652(3) no .
F10 C29 3.581(3) no .
F10 C34 3.304(3) no .
F10 C50 2.800(3) no .
F10 C51 3.576(3) no .
F10 C69 3.222(4) no .
F10 B22 2.985(4) no .
F11 F18 2.687(3) no .
F11 C40 3.594(3) no .
F12 F16 2.632(3) no .
F12 C24 2.831(3) no .
F12 C37 3.571(4) no .
F12 C48 2.803(3) no .
F12 C61 3.570(4) no .
F12 B22 3.034(3) no .
F14 F16 2.711(3) no .
F14 F21 2.737(3) no .
F14 C27 3.596(4) no .
F14 C61 3.595(3) no .
F15 F17 2.724(3) no .
F15 F20 2.725(2) no .
F16 C53 3.589(4) no .
F17 C66 3.599(3) no .
F18 F19 2.755(2) no .
F19 C39 3.597(3) no .
F21 F75 2.637(3) no .
F21 C30 3.581(4) no .
F75 C27 3.576(4) no .
F75 C37 3.570(3) no .
F75 B22 2.953(4) no .
O76 C38 3.282(4) no .
O76 C56 3.519(3) no .
O76 C68 2.784(3) no .
C13 C74 2.767(5) no .
C23 C44 2.962(4) no .
C23 C58 3.372(4) no .
C24 C27 3.152(4) no .
C24 C34 3.222(4) no .
C24 C51 2.839(4) no .
C25 C36 3.367(4) no .
C25 C41 3.359(3) no .
C25 C55 3.353(4) no .
C25 C57 3.473(4) no .
C26 C31 3.356(4) no .
C27 C53 2.714(5) no .
C28 C29 3.569(4) no .
C28 C37 2.837(4) no .
C28 C48 3.594(4) no .
C28 C69 3.208(4) no .
C29 C66 2.722(4) no .
C30 C61 2.683(4) no .
C31 C65 2.947(4) no .
C32 C36 3.247(4) no .
C32 C49 2.947(4) no .
C33 C74 3.129(4) no .
C34 C39 2.698(3) no .
C34 C48 3.519(4) no .
C36 C43 2.933(4) no .
C38 C52 2.939(5) no .
C38 C57 3.488(4) no .
C38 C59 3.588(4) no .
C40 C69 2.717(4) no .
C41 C47 2.957(4) no .
C42 C59 3.221(4) no .
C42 C70 2.953(4) no .
C45 C50 2.845(4) no .
C46 C48 2.723(4) no .
C48 C50 3.121(4) no .
C50 C61 3.562(4) no .
C54 C59 2.958(4) no .
C55 C62 2.950(4) no .
C56 C63 2.951(4) no .
C57 C67 2.924(4) no .
C58 C64 2.929(5) no .
C60 C71 2.777(4) no .
C68 C73 2.758(4) no .
F4 C25 3.255(3) no .
F4 C26 3.595(3) no .
F4 C57 3.482(3) no .
F5 C13 3.493(4) no 1_565
F5 C43 3.405(3) no .
F5 C55 3.359(3) no .
F6 F11 3.3914(19) no 1_645
F6 F18 3.326(3) no 2_677
F7 F7 2.798(2) no 2_676
F7 F17 2.973(3) no 2_676
F7 C25 3.197(3) no .
F7 C29 3.365(3) no 2_676
F7 C36 3.517(3) no .
F7 C46 3.402(3) no 2_676
F8 C73 3.435(4) no 1_465
F9 F18 2.811(3) no 2_677
F9 F19 3.141(3) no 2_677
F9 C40 3.464(4) no 2_677
F9 C45 3.305(4) no 2_677
F9 C68 3.445(4) no 2_667
F10 C13 3.371(4) no 1_565
F10 C52 3.253(3) no 1_565
F10 C70 3.450(3) no 1_565
F11 F6 3.3914(19) no 1_465
F11 C70 3.424(4) no 1_565
F11 C73 3.522(4) no 1_465
F11 C74 3.098(4) no 1_465
F14 F15 2.750(3) no 1_455
F14 C26 3.208(3) no 2_576
F15 F14 2.750(3) no 1_655
F15 F21 3.173(2) no 1_655
F15 C26 3.467(3) no 2_676
F15 C37 3.250(3) no 1_655
F15 C49 3.306(4) no 1_565
F15 C53 3.463(3) no 1_655
F16 C36 3.324(3) no 2_676
F16 C47 3.454(4) no 2_676
F16 C49 3.437(3) no 1_465
F16 C52 3.369(3) no 2_576
F16 C58 3.563(4) no 2_676
F16 C62 3.594(4) no 2_676
F17 F7 2.973(3) no 2_676
F17 F21 2.974(3) no 1_655
F18 F6 3.326(3) no 2_677
F18 F9 2.811(3) no 2_677
F18 C43 3.293(3) no 2_677
F18 C55 3.561(3) no 2_677
F18 C65 3.525(3) no 2_577
F19 F9 3.141(3) no 2_677
F19 C43 3.233(4) no 2_677
F19 C54 3.467(4) no 2_677
F19 C55 3.223(3) no 2_677
F20 C13 3.342(4) no 1_565
F20 C41 3.335(3) no 1_565
F20 C64 3.320(4) no 1_565
F20 C64 3.460(3) no 2_676
F20 C71 3.525(4) no 1_565
F21 F15 3.173(2) no 1_455
F21 F17 2.974(3) no 1_455
F21 F21 2.854(3) no 2_576
F21 C37 3.475(3) no 2_576
F21 C53 3.073(4) no 2_576
F21 C62 3.570(4) no 1_455
F75 C59 3.095(3) no .
F75 C63 3.252(4) no .
O76 O76 3.041(3) no 2_667
O76 C35 3.193(3) no 2_667
O76 C60 3.534(3) no 2_667
C13 F5 3.493(4) no 1_545
C13 F10 3.371(4) no 1_545
C13 F20 3.342(4) no 1_545
C13 C48 3.457(5) no 1_545
C13 C66 3.431(4) no 1_545
C25 F4 3.255(3) no .
C25 F7 3.197(3) no .
C26 F4 3.595(3) no .
C26 F14 3.208(3) no 2_576
C26 F15 3.467(3) no 2_676
C29 F7 3.365(3) no 2_676
C30 C36 3.508(4) no 2_676
C35 O76 3.193(3) no 2_667
C36 F7 3.517(3) no .
C36 F16 3.324(3) no 2_676
C36 C30 3.508(4) no 2_676
C37 F15 3.250(3) no 1_455
C37 F21 3.475(3) no 2_576
C39 C70 3.523(4) no 1_565
C40 F9 3.464(4) no 2_677
C41 F20 3.335(3) no 1_545
C43 F5 3.405(3) no .
C43 F18 3.293(3) no 2_677
C43 F19 3.233(4) no 2_677
C45 F9 3.305(4) no 2_677
C46 F7 3.402(3) no 2_676
C47 F16 3.454(4) no 2_676
C48 C13 3.457(5) no 1_565
C49 F15 3.306(4) no 1_545
C49 F16 3.437(3) no 1_645
C52 F10 3.253(3) no 1_545
C52 F16 3.369(3) no 2_576
C53 F15 3.463(3) no 1_455
C53 F21 3.073(4) no 2_576
C54 F19 3.467(4) no 2_677
C55 F5 3.359(3) no .
C55 F18 3.561(3) no 2_677
C55 F19 3.223(3) no 2_677
C57 F4 3.482(3) no .
C58 F16 3.563(4) no 2_676
C59 F75 3.095(3) no .
C60 O76 3.534(3) no 2_667
C62 F16 3.594(4) no 2_676
C62 F21 3.570(4) no 1_655
C63 F75 3.252(4) no .
C64 F20 3.320(4) no 1_545
C64 F20 3.460(3) no 2_676
C65 F18 3.525(3) no 2_577
C66 C13 3.431(4) no 1_565
C66 C71 3.483(5) no 1_565
C68 F9 3.445(4) no 2_667
C70 F10 3.450(3) no 1_545
C70 F11 3.424(4) no 1_545
C70 C39 3.523(4) no 1_545
C71 F20 3.525(4) no 1_545
C71 C66 3.483(5) no 1_545
C73 F8 3.435(4) no 1_645
C73 F11 3.522(4) no 1_645
C74 F11 3.098(4) no 1_645
Ni1 H23 3.5291 no .
Ni1 H31B 3.5213 no .
Ni1 H38A 3.4933 no .
Ni1 H41A 3.2160 no .
Ni1 H55B 3.2760 no .
Ni1 H56A 2.7406 no .
Ni1 H56B 3.5444 no .
Ni1 H57 3.5277 no .
Ni1 H58B 3.4088 no .
P2 H26A 3.1618 no .
P2 H36A 2.9652 no .
P2 H36B 2.9394 no .
P2 H41A 2.9672 no .
P2 H41B 2.9385 no .
P2 H55A 2.9557 no .
P2 H55B 2.9280 no .
P2 H58A 2.9419 no .
P2 H58B 2.9757 no .
P3 H25A 3.0919 no .
P3 H25B 3.5985 no .
P3 H31A 2.9221 no .
P3 H31B 2.9725 no .
P3 H38A 2.9810 no .
P3 H38B 2.9293 no .
P3 H56A 2.9233 no .
P3 H56B 3.0616 no .
P3 H59A 3.0723 no .
P3 H59B 2.9445 no .
F6 H23 2.9068 no .
F6 H58A 3.0210 no .
F6 H58B 2.5262 no .
F6 H74 2.2974 no .
F9 H23 3.4325 no .
F9 H55B 2.9431 no .
F9 H56A 2.8237 no .
O76 H31B 3.5763 no .
O76 H38A 2.4922 no .
O76 H38B 3.4607 no .
O76 H56A 3.0733 no .
O76 H56B 3.2043 no .
O76 H68 2.4396 no .
C13 H73 3.2382 no .
C23 H25A 2.8644 no .
C23 H25B 3.3049 no .
C23 H32 3.0389 no .
C23 H43A 3.3749 no .
C23 H43B 2.7537 no .
C23 H44B 3.3368 no .
C23 H58A 2.9075 no .
C23 H62A 2.7621 no .
C23 H62B 3.3726 no .
C25 H32 2.9929 no .
C25 H36A 2.9288 no .
C25 H41B 2.8993 no .
C25 H55A 2.9135 no .
C25 H57 2.9898 no .
C26 H31A 2.8875 no .
C26 H41B 2.9621 no .
C26 H42 3.0488 no .
C26 H57 2.7659 no .
C26 H59B 3.2395 no .
C31 H26A 2.9183 no .
C31 H38A 2.7331 no .
C31 H38B 3.3686 no .
C31 H65B 3.3161 no .
C31 H70A 2.7528 no .
C31 H70B 3.3623 no .
C32 H23 3.1460 no .
C32 H25B 2.8325 no .
C32 H36A 3.4907 no .
C32 H36B 2.7702 no .
C32 H47A 2.7635 no .
C32 H47B 3.3855 no .
C32 H49A 3.2963 no .
C32 H64A 3.3640 no .
C32 H64B 2.7368 no .
C33 H23 3.2379 no .
C33 H55B 3.4761 no .
C33 H56A 3.4587 no .
C33 H58B 3.0951 no .
C33 H74 2.8580 no .
C35 H58B 3.4856 no .
C35 H68 2.5875 no .
C35 H74 2.7172 no .
C36 H25A 3.2581 no .
C36 H25B 3.3118 no .
C36 H32 2.8445 no .
C36 H43B 3.2927 no .
C36 H44A 3.3792 no .
C36 H44B 2.7788 no .
C36 H55A 2.7512 no .
C36 H55B 3.3687 no .
C36 H58A 3.1618 no .
C38 H31A 3.3721 no .
C38 H31B 2.7284 no .
C38 H52A 3.2955 no .
C38 H56B 3.2480 no .
C38 H59A 2.9484 no .
C38 H68 3.5820 no .
C38 H70A 2.7736 no .
C38 H70B 3.3813 no .
C41 H25B 3.1902 no .
C41 H26A 3.0945 no .
C41 H47A 3.3090 no .
C41 H49A 2.7472 no .
C41 H49B 3.3685 no .
C41 H58A 3.3787 no .
C41 H58B 2.7582 no .
C42 H26A 2.9759 no .
C42 H26B 3.2186 no .
C42 H52A 2.7285 no .
C42 H52B 3.3600 no .
C42 H59A 2.9393 no .
C42 H59B 3.1716 no .
C42 H65A 3.3820 no .
C42 H65B 2.7582 no .
C42 H70A 3.3282 no .
C43 H23 2.7005 no .
C43 H36A 3.2829 no .
C43 H62A 2.7579 no .
C43 H62B 3.3537 no .
C44 H23 3.2463 no .
C44 H36A 2.7660 no .
C44 H36B 3.3808 no .
C44 H55A 2.7662 no .
C44 H55B 3.3655 no .
C47 H32 2.7040 no .
C47 H41A 3.3171 no .
C47 H64A 3.3532 no .
C47 H64B 2.7289 no .
C49 H32 3.2378 no .
C49 H41A 2.7543 no .
C49 H41B 3.3697 no .
C49 H58A 3.3547 no .
C49 H58B 2.7338 no .
C52 H38A 3.2858 no .
C52 H42 2.6688 no .
C52 H65A 3.3579 no .
C52 H65B 2.7585 no .
C54 H57 2.6115 no .
C54 H59A 3.3107 no .
C54 H63A 2.7368 no .
C54 H63B 3.3571 no .
C55 H25A 2.8611 no .
C55 H36A 2.7420 no .
C55 H36B 3.3705 no .
C55 H44A 3.3693 no .
C55 H44B 2.7679 no .
C55 H56A 3.4715 no .
C55 H57 3.5358 no .
C55 H62A 3.3193 no .
C56 H38B 3.1923 no .
C56 H55B 3.3824 no .
C56 H59A 2.7586 no .
C56 H59B 3.3888 no .
C56 H63A 3.3051 no .
C56 H67A 2.7458 no .
C56 H67B 3.3706 no .
C57 H25A 3.2487 no .
C57 H26B 2.8846 no .
C57 H38B 3.0350 no .
C57 H42 3.1042 no .
C57 H54A 3.3623 no .
C57 H54B 2.7301 no .
C57 H63A 2.7303 no .
C57 H63B 3.3667 no .
C57 H67A 3.2851 no .
C58 H23 3.0882 no .
C58 H36B 3.0923 no .
C58 H41A 2.7626 no .
C58 H41B 3.3803 no .
C58 H49A 2.7293 no .
C58 H49B 3.3587 no .
C58 H64B 3.2807 no .
C58 H74 3.5019 no .
C59 H26B 3.2259 no .
C59 H38B 2.9832 no .
C59 H42 2.8515 no .
C59 H54B 3.3168 no .
C59 H56A 3.3892 no .
C59 H56B 2.7538 no .
C59 H67A 2.7398 no .
C59 H67B 3.3675 no .
C60 H13 3.2637 no .
C60 H58B 3.3795 no .
C60 H73 3.2649 no .
C62 H23 2.6979 no .
C62 H43A 3.3586 no .
C62 H43B 2.7452 no .
C62 H55A 3.3096 no .
C63 H54A 3.3537 no .
C63 H54B 2.7431 no .
C63 H56B 3.2987 no .
C63 H57 2.6154 no .
C64 H32 2.6834 no .
C64 H47A 2.7332 no .
C64 H47B 3.3568 no .
C64 H58B 3.2854 no .
C65 H31B 3.2891 no .
C65 H42 2.6896 no .
C65 H52A 2.7460 no .
C65 H52B 3.3629 no .
C67 H56A 3.3723 no .
C67 H56B 2.7513 no .
C67 H57 3.1372 no .
C67 H59A 2.7522 no .
C67 H59B 3.3644 no .
C68 H31B 3.3825 no .
C68 H38A 3.5464 no .
C68 H71 3.2437 no .
C68 H74 3.2605 no .
C70 H31A 3.3601 no .
C70 H31B 2.7439 no .
C70 H38A 2.7650 no .
C70 H38B 3.3836 no .
C70 H42 3.2219 no .
C71 H68 3.2428 no .
C71 H74 3.2516 no .
C73 H13 3.2379 no .
C73 H49A 3.5977 no .
C74 H58B 2.9554 no .
C74 H68 3.2579 no .
C74 H71 3.2537 no .
H13 H68 2.3235 no .
H13 H71 2.3256 no .
H23 H32 3.3629 no .
H23 H36A 2.8621 no .
H23 H36B 2.3519 no .
H23 H43B 2.5540 no .
H23 H55A 2.8748 no .
H23 H55B 2.3635 no .
H23 H58A 2.4478 no .
H23 H58B 3.3024 no .
H23 H62A 2.5602 no .
H25A H26A 2.8566 no .
H25A H26B 2.2757 no .
H25A H36A 2.7056 no .
H25A H55A 2.1942 no .
H25A H55B 3.2368 no .
H25A H57 2.5241 no .
H25B H26A 2.2809 no .
H25B H26B 2.5049 no .
H25B H32 2.6042 no .
H25B H36A 2.7372 no .
H25B H36B 3.4335 no .
H25B H41B 2.6213 no .
H25B H55A 3.5031 no .
H26A H31A 2.2296 no .
H26A H31B 3.2591 no .
H26A H41A 3.1794 no .
H26A H41B 2.3098 no .
H26A H42 3.1132 no .
H26B H31A 3.3155 no .
H26B H42 3.0105 no .
H26B H57 2.6675 no .
H26B H59B 2.6445 no .
H31A H41A 3.4099 no .
H31A H41B 3.2917 no .
H31A H42 2.3645 no .
H31A H52A 2.3581 no .
H31A H52B 2.3808 no .
H31B H38A 2.5753 no .
H31B H41A 3.1613 no .
H31B H42 2.8657 no .
H31B H52A 2.8729 no .
H31B H52B 2.3614 no .
H31B H68 2.9141 no .
H31B H70A 2.6147 no .
H32 H36A 2.9671 no .
H32 H36B 2.2234 no .
H32 H41A 2.8694 no .
H32 H41B 2.3562 no .
H32 H47A 2.5584 no .
H32 H58A 2.3607 no .
H32 H58B 2.8704 no .
H32 H64A 3.5899 no .
H32 H64B 2.5312 no .
H36A H44B 2.6485 no .
H36A H55A 2.6075 no .
H36A H62A 2.8728 no .
H36A H62B 2.3514 no .
H36B H47A 3.5764 no .
H36B H58A 2.5501 no .
H36B H62A 2.3518 no .
H36B H62B 2.3903 no .
H38A H42 2.8788 no .
H38A H56B 3.2868 no .
H38A H65A 2.3629 no .
H38A H65B 2.8798 no .
H38A H68 2.6669 no .
H38A H70A 2.6413 no .
H38B H42 2.3797 no .
H38B H56B 2.5165 no .
H38B H59A 2.2386 no .
H38B H59B 3.4669 no .
H38B H65A 2.3991 no .
H38B H65B 2.3618 no .
H41A H49A 2.6128 no .
H41A H58B 2.6266 no .
H41A H64A 2.3519 no .
H41A H64B 2.8688 no .
H41B H64A 2.3827 no .
H41B H64B 2.3489 no .
H42 H52A 2.5090 no .
H42 H52B 3.5746 no .
H42 H59A 2.5657 no .
H42 H59B 2.5797 no .
H42 H65B 2.5436 no .
H43A H44A 2.3687 no .
H43A H44B 2.3228 no .
H43A H55A 2.3536 no .
H43A H55B 2.3879 no .
H43B H44A 2.3195 no .
H43B H44B 2.8514 no .
H43B H55A 2.8722 no .
H43B H55B 2.3492 no .
H43B H62A 2.6278 no .
H44A H62A 2.3530 no .
H44A H62B 2.4073 no .
H44B H55A 2.6460 no .
H44B H62A 2.8790 no .
H44B H62B 2.3535 no .
H47A H49A 2.8645 no .
H47A H49B 2.3473 no .
H47A H58A 2.3638 no .
H47A H58B 2.8783 no .
H47A H64B 2.5867 no .
H47B H49A 2.3462 no .
H47B H49B 2.3770 no .
H47B H58A 2.3938 no .
H47B H58B 2.3620 no .
H49A H58B 2.5879 no .
H49A H64A 2.3559 no .
H49A H64B 2.8696 no .
H49B H64A 2.3771 no .
H49B H64B 2.3544 no .
H52A H65B 2.6252 no .
H52A H70A 2.8543 no .
H52A H70B 2.3268 no .
H52B H70A 2.3283 no .
H52B H70B 2.3690 no .
H54A H56A 2.4016 no .
H54A H56B 2.3706 no .
H54A H57 3.5284 no .
H54A H67A 2.3512 no .
H54A H67B 2.3821 no .
H54B H55A 3.5308 no .
H54B H55B 3.2994 no .
H54B H56A 2.3676 no .
H54B H56B 2.8827 no .
H54B H57 2.4542 no .
H54B H63A 2.6027 no .
H54B H67A 2.8701 no .
H54B H67B 2.3534 no .
H55A H56A 3.5319 no .
H55A H57 2.9564 no .
H55B H56A 2.6094 no .
H55B H57 3.2308 no .
H56A H57 2.3639 no .
H56B H57 2.8548 no .
H56B H59A 2.6083 no .
H56B H67A 2.6090 no .
H57 H59A 2.8601 no .
H57 H59B 2.3677 no .
H57 H63A 2.4548 no .
H57 H63B 3.5313 no .
H58B H74 2.5471 no .
H59A H63A 2.8880 no .
H59A H63B 2.3786 no .
H59A H65B 3.5182 no .
H59A H67A 2.6078 no .
H59B H63A 2.3735 no .
H59B H63B 2.4073 no .
H63A H67A 2.8533 no .
H63A H67B 2.3327 no .
H63B H67A 2.3317 no .
H63B H67B 2.3601 no .
H65A H70A 2.3563 no .
H65A H70B 2.4054 no .
H65B H70A 2.8798 no .
H65B H70B 2.3568 no .
H68 H70A 3.1492 no .
H71 H73 2.3155 no .
H73 H74 2.3409 no .
F4 H25A 2.3644 no .
F4 H26B 3.0853 no .
F4 H55A 2.9457 no .
F4 H57 2.5493 no .
F4 H59B 3.5742 no .
F4 H63A 2.9513 no .
F5 H13 2.6730 no 1_565
F5 H43A 2.7701 no .
F5 H44B 3.4022 no .
F5 H54A 3.5428 no 2_677
F5 H54B 2.9147 no .
F5 H55A 2.7010 no .
F5 H55B 3.5630 no .
F5 H71 3.4161 no 1_565
F6 H65A 3.5084 no 1_655
F6 H65B 3.2353 no 1_655
F6 H70B 3.1183 no 1_655
F7 H25A 2.5553 no .
F7 H25B 2.9281 no .
F7 H36A 2.5564 no .
F7 H44B 3.3454 no .
F7 H55A 3.2131 no .
F8 H47B 2.9773 no 1_465
F8 H70A 3.5783 no 1_565
F8 H70B 3.0588 no 1_565
F8 H73 2.6911 no 1_465
F8 H74 3.1818 no 1_465
F9 H68 2.8956 no 2_667
F10 H13 2.8619 no 1_565
F10 H31B 3.1156 no 1_565
F10 H52B 2.5642 no 1_565
F10 H64B 3.3959 no 2_676
F10 H70A 2.8569 no 1_565
F11 H38B 3.4497 no 2_577
F11 H65A 3.5482 no 1_565
F11 H65A 3.2070 no 2_577
F11 H70A 3.2586 no 1_565
F11 H70B 2.7779 no 1_565
F11 H73 3.2147 no 1_465
F11 H74 2.3748 no 1_465
F12 H32 2.6560 no 2_676
F12 H36B 3.0655 no 2_676
F12 H47A 2.9749 no 2_676
F12 H47B 3.4152 no 1_465
F12 H52B 3.3243 no 1_565
F12 H64B 3.1233 no 2_676
F14 H26A 2.8391 no 2_576
F14 H26B 2.6851 no 2_576
F14 H31A 3.1675 no 2_576
F14 H42 3.3002 no 2_576
F14 H49B 2.9466 no 1_465
F14 H62A 3.4182 no 2_676
F14 H62B 3.1281 no 2_676
F15 H25B 3.2830 no 2_676
F15 H26A 2.8081 no 2_676
F15 H26B 3.4102 no 2_676
F15 H41B 3.2725 no 2_676
F15 H49A 2.7875 no 1_565
F15 H49B 3.0820 no 1_565
F15 H64A 3.1627 no 1_565
F16 H31A 3.5644 no 2_576
F16 H32 3.3341 no 2_676
F16 H36B 2.4351 no 2_676
F16 H47A 3.4518 no 1_465
F16 H47A 2.7155 no 2_676
F16 H47B 3.3721 no 1_465
F16 H49B 2.5769 no 1_465
F16 H52A 2.5172 no 2_576
F16 H52B 3.4887 no 2_576
F16 H58A 3.0070 no 2_676
F16 H62A 3.3743 no 2_676
F16 H62B 3.4390 no 2_676
F17 H25B 2.9986 no 2_676
F17 H26B 3.3817 no 2_676
F17 H36A 3.1226 no .
F17 H44B 3.1299 no .
F17 H62B 3.0532 no .
F18 H23 3.1632 no 2_677
F18 H43B 2.4437 no 2_677
F18 H55B 3.1489 no 2_677
F18 H65A 3.2839 no 2_577
F18 H65B 2.8820 no 2_577
F19 H13 3.0827 no 1_565
F19 H43A 2.9102 no 2_677
F19 H43B 3.0569 no 2_677
F19 H54A 3.1264 no 2_677
F19 H54B 3.1070 no .
F19 H54B 3.1469 no 2_677
F19 H55B 2.4638 no 2_677
F19 H56A 3.0137 no 2_677
F20 H13 3.5483 no 1_565
F20 H31B 3.1626 no 1_565
F20 H41A 2.6265 no 1_565
F20 H41B 3.3302 no 2_676
F20 H49A 2.9936 no 1_565
F20 H64A 2.7741 no 1_565
F20 H64A 3.2710 no 2_676
F20 H64B 2.8831 no 2_676
F21 H44A 3.5818 no 1_455
F21 H62B 2.6866 no 1_455
F75 H26B 2.8742 no .
F75 H57 3.3883 no .
F75 H59B 2.3340 no .
F75 H63A 2.7823 no .
F75 H63B 3.3651 no .
O76 H68 3.4189 no 2_667
C13 H54A 3.1208 no 2_667
C13 H56B 3.4777 no 2_667
C27 H32 3.5856 no 2_676
C27 H36B 3.0902 no 2_676
C27 H47B 3.4516 no 1_465
C29 H25B 3.4654 no 2_676
C29 H36A 3.3799 no .
C29 H44B 3.0829 no .
C30 H36B 2.7669 no 2_676
C30 H47B 3.4022 no 1_465
C30 H49B 2.8455 no 1_465
C30 H62B 3.1211 no 2_676
C34 H13 2.7800 no 1_565
C34 H54B 2.9988 no .
C34 H63A 3.0672 no .
C37 H49B 2.9926 no 1_465
C37 H62B 2.9856 no 2_676
C39 H63A 3.5162 no .
C39 H70A 3.0149 no 1_565
C39 H70B 3.1025 no 1_565
C39 H74 3.4882 no 1_465
C40 H13 2.9619 no 1_565
C40 H43B 3.4350 no 2_677
C40 H54B 3.0790 no .
C40 H55B 3.5320 no 2_677
C40 H63A 3.5402 no .
C40 H67B 3.3426 no .
C41 H64A 3.1088 no 2_666
C43 H54A 3.4381 no 2_677
C43 H67B 3.4430 no 2_677
C43 H71 3.5212 no 1_565
C44 H71 2.9878 no 1_565
C45 H43B 3.1693 no 2_677
C45 H67B 3.3014 no .
C45 H70A 3.4340 no 1_565
C46 H25B 2.8550 no 2_676
C46 H36A 3.5772 no .
C46 H44B 2.9469 no .
C47 H52A 3.5418 no 1_655
C48 H13 3.0241 no 1_565
C48 H64B 3.5258 no 2_676
C50 H13 3.5500 no 1_565
C50 H63A 2.8229 no .
C51 H25B 3.0087 no 2_676
C51 H26A 3.4743 no 2_676
C51 H41B 3.3708 no 2_676
C51 H44B 3.5250 no .
C51 H71 3.5278 no 1_565
C52 H47B 3.4944 no 1_455
C52 H58A 3.3224 no 1_455
C53 H62B 3.5487 no 2_676
C54 H43A 3.2098 no 2_677
C58 H52A 3.4164 no 1_655
C58 H70B 3.4042 no 1_655
C60 H56B 3.5162 no 2_667
C63 H67A 3.1657 no 2_577
C63 H67B 3.5098 no 2_577
C64 H31A 3.4107 no 2_666
C64 H41B 3.5550 no 2_666
C64 H64A 3.1009 no 2_666
C66 H13 3.3683 no 1_565
C66 H41B 3.4018 no 2_676
C66 H64B 3.2449 no 2_676
C66 H71 3.4280 no 1_565
C67 H43A 3.5644 no 2_677
C67 H63B 3.0162 no 2_577
C67 H67A 3.2339 no 2_577
C67 H67B 3.5713 no 2_577
C68 H56B 3.5201 no 2_667
C69 H63A 3.0607 no .
C69 H70A 3.2174 no 1_565
C69 H70B 3.2722 no 1_565
C69 H73 3.4239 no 1_465
C70 H58A 3.4496 no 1_455
C71 H44A 3.5323 no 1_545
C71 H44B 3.4916 no 1_545
C71 H54A 2.8724 no 2_667
C71 H56B 3.4630 no 2_667
C73 H54A 3.5779 no 2_667
C73 H56B 3.4476 no 2_667
C74 H56B 3.4744 no 2_667
B22 H63A 3.3950 no .
H13 F5 2.6730 no 1_545
H13 F10 2.8619 no 1_545
H13 F19 3.0827 no 1_545
H13 F20 3.5483 no 1_545
H13 C34 2.7800 no 1_545
H13 C40 2.9619 no 1_545
H13 C48 3.0241 no 1_545
H13 C50 3.5500 no 1_545
H13 C66 3.3683 no 1_545
H13 H54A 3.1495 no 2_667
H23 F18 3.1632 no 2_677
H23 H65B 2.9971 no 1_655
H25A F4 2.3644 no .
H25A F7 2.5553 no .
H25B F7 2.9281 no .
H25B F15 3.2830 no 2_676
H25B F17 2.9986 no 2_676
H25B C29 3.4654 no 2_676
H25B C46 2.8550 no 2_676
H25B C51 3.0087 no 2_676
H26A F14 2.8391 no 2_576
H26A F15 2.8081 no 2_676
H26A C51 3.4743 no 2_676
H26A H64A 3.4822 no 2_666
H26B F4 3.0853 no .
H26B F14 2.6851 no 2_576
H26B F15 3.4102 no 2_676
H26B F17 3.3817 no 2_676
H26B F75 2.8742 no .
H31A F14 3.1675 no 2_576
H31A F16 3.5644 no 2_576
H31A C64 3.4107 no 2_666
H31A H49B 2.9374 no 2_666
H31A H64A 3.0875 no 2_666
H31A H64B 3.0780 no 2_666
H31B F10 3.1156 no 1_545
H31B F20 3.1626 no 1_545
H32 F12 2.6560 no 2_676
H32 F16 3.3341 no 2_676
H32 C27 3.5856 no 2_676
H36A F7 2.5564 no .
H36A F17 3.1226 no .
H36A C29 3.3799 no .
H36A C46 3.5772 no .
H36B F12 3.0655 no 2_676
H36B F16 2.4351 no 2_676
H36B C27 3.0902 no 2_676
H36B C30 2.7669 no 2_676
H36B H52A 3.5850 no 1_655
H38B F11 3.4497 no 2_577
H41A F20 2.6265 no 1_545
H41A H64A 3.2163 no 2_666
H41B F15 3.2725 no 2_676
H41B F20 3.3302 no 2_676
H41B C51 3.3708 no 2_676
H41B C64 3.5550 no 2_666
H41B C66 3.4018 no 2_676
H41B H64A 2.5810 no 2_666
H42 F14 3.3002 no 2_576
H42 H62A 2.7887 no 1_455
H43A F5 2.7701 no .
H43A F19 2.9102 no 2_677
H43A C54 3.2098 no 2_677
H43A C67 3.5644 no 2_677
H43A H54A 2.5395 no 2_677
H43A H54B 3.2262 no 2_677
H43A H67B 3.0445 no 2_677
H43A H71 3.0121 no 1_565
H43B F18 2.4437 no 2_677
H43B F19 3.0569 no 2_677
H43B C40 3.4350 no 2_677
H43B C45 3.1693 no 2_677
H43B H67B 2.9762 no 2_677
H44A F21 3.5818 no 1_655
H44A C71 3.5323 no 1_565
H44A H59A 3.5589 no 1_655
H44A H59B 3.1692 no 1_655
H44A H63B 3.0444 no 1_655
H44A H67B 3.5831 no 2_677
H44A H71 2.6659 no 1_565
H44B F5 3.4022 no .
H44B F7 3.3454 no .
H44B F17 3.1299 no .
H44B C29 3.0829 no .
H44B C46 2.9469 no .
H44B C51 3.5250 no .
H44B C71 3.4916 no 1_565
H44B H71 2.5510 no 1_565
H47A F12 2.9749 no 2_676
H47A F16 3.4518 no 1_645
H47A F16 2.7155 no 2_676
H47A H47A 3.0854 no 2_766
H47A H47B 3.5945 no 2_766
H47A H52A 3.4009 no 1_655
H47B F8 2.9773 no 1_645
H47B F12 3.4152 no 1_645
H47B F16 3.3721 no 1_645
H47B C27 3.4516 no 1_645
H47B C30 3.4022 no 1_645
H47B C52 3.4944 no 1_655
H47B H47A 3.5945 no 2_766
H47B H52A 3.2324 no 1_655
H47B H52B 3.0455 no 1_655
H47B H70B 3.1418 no 1_655
H49A F15 2.7875 no 1_545
H49A F20 2.9936 no 1_545
H49B F14 2.9466 no 1_645
H49B F15 3.0820 no 1_545
H49B F16 2.5769 no 1_645
H49B C30 2.8455 no 1_645
H49B C37 2.9926 no 1_645
H49B H31A 2.9374 no 2_666
H49B H52A 3.5176 no 2_666
H49B H52B 3.4723 no 2_666
H52A F16 2.5172 no 2_576
H52A C47 3.5418 no 1_455
H52A C58 3.4164 no 1_455
H52A H36B 3.5850 no 1_455
H52A H47A 3.4009 no 1_455
H52A H47B 3.2324 no 1_455
H52A H49B 3.5176 no 2_666
H52A H58A 2.5929 no 1_455
H52A H62A 3.4687 no 1_455
H52B F10 2.5642 no 1_545
H52B F12 3.3243 no 1_545
H52B F16 3.4887 no 2_576
H52B H47B 3.0455 no 1_455
H52B H49B 3.4723 no 2_666
H52B H58A 3.5616 no 1_455
H52B H64B 3.0171 no 2_666
H54A F5 3.5428 no 2_677
H54A F19 3.1264 no 2_677
H54A C13 3.1208 no 2_667
H54A C43 3.4381 no 2_677
H54A C71 2.8724 no 2_667
H54A C73 3.5779 no 2_667
H54A H13 3.1495 no 2_667
H54A H43A 2.5395 no 2_677
H54A H71 2.7520 no 2_667
H54B F5 2.9147 no .
H54B F19 3.1070 no .
H54B F19 3.1469 no 2_677
H54B C34 2.9988 no .
H54B C40 3.0790 no .
H54B H43A 3.2262 no 2_677
H55A F4 2.9457 no .
H55A F5 2.7010 no .
H55A F7 3.2131 no .
H55B F5 3.5630 no .
H55B F18 3.1489 no 2_677
H55B F19 2.4638 no 2_677
H55B C40 3.5320 no 2_677
H56A F19 3.0137 no 2_677
H56B C13 3.4777 no 2_667
H56B C60 3.5162 no 2_667
H56B C68 3.5201 no 2_667
H56B C71 3.4630 no 2_667
H56B C73 3.4476 no 2_667
H56B C74 3.4744 no 2_667
H57 F4 2.5493 no .
H57 F75 3.3883 no .
H58A F16 3.0070 no 2_676
H58A C52 3.3224 no 1_655
H58A C70 3.4496 no 1_655
H58A H52A 2.5929 no 1_655
H58A H52B 3.5616 no 1_655
H58A H65B 3.3725 no 1_655
H58A H70B 2.8771 no 1_655
H58B H70B 3.2271 no 1_655
H59A H44A 3.5589 no 1_455
H59A H62A 3.4128 no 1_455
H59B F4 3.5742 no .
H59B F75 2.3340 no .
H59B H44A 3.1692 no 1_455
H59B H62A 3.0912 no 1_455
H62A F14 3.4182 no 2_676
H62A F16 3.3743 no 2_676
H62A H42 2.7887 no 1_655
H62A H52A 3.4687 no 1_655
H62A H59A 3.4128 no 1_655
H62A H59B 3.0912 no 1_655
H62A H65B 3.2966 no 1_655
H62B F14 3.1281 no 2_676
H62B F16 3.4390 no 2_676
H62B F17 3.0532 no .
H62B F21 2.6866 no 1_655
H62B C30 3.1211 no 2_676
H62B C37 2.9856 no 2_676
H62B C53 3.5487 no 2_676
H63A F4 2.9513 no .
H63A F75 2.7823 no .
H63A C34 3.0672 no .
H63A C39 3.5162 no .
H63A C40 3.5402 no .
H63A C50 2.8229 no .
H63A C69 3.0607 no .
H63A B22 3.3950 no .
H63B F75 3.3651 no .
H63B C67 3.0162 no 2_577
H63B H44A 3.0444 no 1_455
H63B H63B 3.5964 no 2_577
H63B H67A 2.3687 no 2_577
H63B H67B 2.7882 no 2_577
H63B H73 3.4688 no 1_465
H64A F15 3.1627 no 1_545
H64A F20 2.7741 no 1_545
H64A F20 3.2710 no 2_676
H64A C41 3.1088 no 2_666
H64A C64 3.1009 no 2_666
H64A H26A 3.4822 no 2_666
H64A H31A 3.0875 no 2_666
H64A H41A 3.2163 no 2_666
H64A H41B 2.5810 no 2_666
H64A H64A 2.4480 no 2_666
H64A H64B 3.3680 no 2_666
H64B F10 3.3959 no 2_676
H64B F12 3.1233 no 2_676
H64B F20 2.8831 no 2_676
H64B C48 3.5258 no 2_676
H64B C66 3.2449 no 2_676
H64B H31A 3.0780 no 2_666
H64B H52B 3.0171 no 2_666
H64B H64A 3.3680 no 2_666
H65A F6 3.5084 no 1_455
H65A F11 3.5482 no 1_545
H65A F11 3.2070 no 2_577
H65A F18 3.2839 no 2_577
H65A H65A 3.4124 no 2_567
H65B F6 3.2353 no 1_455
H65B F18 2.8820 no 2_577
H65B H23 2.9971 no 1_455
H65B H58A 3.3725 no 1_455
H65B H62A 3.2966 no 1_455
H67A C63 3.1657 no 2_577
H67A C67 3.2339 no 2_577
H67A H63B 2.3687 no 2_577
H67A H67A 3.0267 no 2_577
H67A H67B 2.9822 no 2_577
H67A H73 3.5231 no 2_667
H67B C40 3.3426 no .
H67B C43 3.4430 no 2_677
H67B C45 3.3014 no .
H67B C63 3.5098 no 2_577
H67B C67 3.5713 no 2_577
H67B H43A 3.0445 no 2_677
H67B H43B 2.9762 no 2_677
H67B H44A 3.5831 no 2_677
H67B H63B 2.7882 no 2_577
H67B H67A 2.9822 no 2_577
H68 F9 2.8956 no 2_667
H68 O76 3.4189 no 2_667
H70A F8 3.5783 no 1_545
H70A F10 2.8569 no 1_545
H70A F11 3.2586 no 1_545
H70A C39 3.0149 no 1_545
H70A C45 3.4340 no 1_545
H70A C69 3.2174 no 1_545
H70B F6 3.1183 no 1_455
H70B F8 3.0588 no 1_545
H70B F11 2.7779 no 1_545
H70B C39 3.1025 no 1_545
H70B C58 3.4042 no 1_455
H70B C69 3.2722 no 1_545
H70B H47B 3.1418 no 1_455
H70B H58A 2.8771 no 1_455
H70B H58B 3.2271 no 1_455
H70B H74 3.4124 no 1_455
H71 F5 3.4161 no 1_545
H71 C43 3.5212 no 1_545
H71 C44 2.9878 no 1_545
H71 C51 3.5278 no 1_545
H71 C66 3.4280 no 1_545
H71 H43A 3.0121 no 1_545
H71 H44A 2.6659 no 1_545
H71 H44B 2.5510 no 1_545
H71 H54A 2.7520 no 2_667
H73 F8 2.6911 no 1_645
H73 F11 3.2147 no 1_645
H73 C69 3.4239 no 1_645
H73 H63B 3.4688 no 1_645
H73 H67A 3.5231 no 2_667
H74 F8 3.1818 no 1_645
H74 F11 2.3748 no 1_645
H74 C39 3.4882 no 1_645
H74 H70B 3.4124 no 1_655

loop_
_geom_torsion_atom_site_label_1
_geom_torsion_atom_site_label_2
_geom_torsion_atom_site_label_3
_geom_torsion_atom_site_label_4
_geom_torsion
_geom_torsion_publ_flag
P2 Ni1 P3 C26 15.15(4) no
P2 Ni1 P3 C42 137.81(4) no
P2 Ni1 P3 C57 -95.99(4) no
P3 Ni1 P2 C23 122.16(3) no
P3 Ni1 P2 C25 3.42(4) no
P3 Ni1 P2 C32 -113.29(4) no
P2 Ni1 C33 F6 -27.1(3) no
P2 Ni1 C33 F9 100.55(14) no
P2 Ni1 C33 C35 -143.91(8) no
C33 Ni1 P2 C23 -44.54(8) no
C33 Ni1 P2 C25 -163.28(8) no
C33 Ni1 P2 C32 80.01(8) no
P2 Ni1 C35 O76 178.99(5) no
P2 Ni1 C35 C33 51.62(14) no
P2 Ni1 C35 C60 -69.4(3) no
C35 Ni1 P2 C23 -76.48(12) no
C35 Ni1 P2 C25 164.77(11) no
C35 Ni1 P2 C32 48.06(12) no
P3 Ni1 O76 C35 160.40(7) no
O76 Ni1 P3 C26 -162.60(6) no
O76 Ni1 P3 C42 -39.93(7) no
O76 Ni1 P3 C57 86.27(6) no
P3 Ni1 C35 O76 -27.88(17) no
P3 Ni1 C35 C33 -155.25(5) no
P3 Ni1 C35 C60 83.7(2) no
C35 Ni1 P3 C26 -145.45(11) no
C35 Ni1 P3 C42 -22.78(12) no
C35 Ni1 P3 C57 103.42(11) no
O76 Ni1 C33 F6 148.5(3) no
O76 Ni1 C33 F9 -83.85(15) no
O76 Ni1 C33 C35 31.69(8) no
C33 Ni1 O76 C35 -33.90(10) no
O76 Ni1 C35 C33 -127.37(18) no
O76 Ni1 C35 C60 111.6(3) no
C33 Ni1 C35 O76 127.37(19) no
C33 Ni1 C35 C33 -0(3430925) no
C33 Ni1 C35 C60 -121.0(3) no
C35 Ni1 C33 F6 116.8(3) no
C35 Ni1 C33 F9 -115.5(3) no
C35 Ni1 C33 C35 0(3422989) no
Ni1 P2 C23 C36 177.33(8) no
Ni1 P2 C23 C55 -57.84(13) no
Ni1 P2 C25 C26 -25.72(14) no
Ni1 P2 C32 C41 56.04(14) no
Ni1 P2 C32 C58 -69.43(16) no
C23 P2 C25 C26 -151.50(13) no
C25 P2 C23 C36 -62.19(14) no
C25 P2 C23 C55 62.64(15) no
C23 P2 C32 C41 -173.93(12) no
C23 P2 C32 C58 60.61(16) no
C32 P2 C23 C36 48.94(14) no
C32 P2 C23 C55 173.77(12) no
C25 P2 C32 C41 -62.66(16) no
C25 P2 C32 C58 171.88(14) no
C32 P2 C25 C26 96.57(15) no
Ni1 P3 C26 C25 -34.00(14) no
Ni1 P3 C42 C31 -63.41(16) no
Ni1 P3 C42 C38 61.00(14) no
Ni1 P3 C57 C56 -32.60(17) no
Ni1 P3 C57 C59 -161.88(11) no
C26 P3 C42 C31 60.04(15) no
C26 P3 C42 C38 -175.56(11) no
C42 P3 C26 C25 -164.60(12) no
C26 P3 C57 C56 -146.87(15) no
C26 P3 C57 C59 83.85(16) no
C57 P3 C26 C25 79.48(14) no
C42 P3 C57 C56 99.54(17) no
C42 P3 C57 C59 -29.74(17) no
C57 P3 C42 C31 171.69(12) no
C57 P3 C42 C38 -63.91(14) no
Ni1 O76 C35 C33 51.35(15) no
Ni1 O76 C35 C60 -116.0(2) no
C68 C13 C71 C73 2.2(5) no
C71 C13 C68 C60 -2.1(4) no
P2 C23 C36 C62 -178.40(11) no
P2 C23 C55 C43 178.30(12) no
C36 C23 C55 C43 -55.6(3) no
C55 C23 C36 C62 56.2(3) no
C29 C24 C48 F10 178.44(19) no
C29 C24 C48 C66 -0.4(4) no
C48 C24 C29 F7 179.94(19) no
C48 C24 C29 C46 1.1(4) no
C29 C24 B22 F4 28.0(3) no
C29 C24 B22 C28 -89.7(3) no
C29 C24 B22 C50 143.1(2) no
B22 C24 C29 F7 0.6(4) no
B22 C24 C29 C46 -178.32(19) no
C48 C24 B22 F4 -151.3(3) no
C48 C24 B22 C28 91.0(3) no
C48 C24 B22 C50 -36.2(3) no
B22 C24 C48 F10 -2.2(4) no
B22 C24 C48 C66 179.0(2) no
P2 C25 C26 P3 37.89(18) no
F12 C27 C28 C61 177.35(18) no
F12 C27 C28 B22 -3.5(4) no
F12 C27 C30 F16 0.9(3) no
F12 C27 C30 C37 -178.88(18) no
C28 C27 C30 F16 179.8(2) no
C28 C27 C30 C37 -0.1(4) no
C30 C27 C28 C61 -1.4(4) no
C30 C27 C28 B22 177.74(19) no
C27 C28 C61 F75 -176.82(19) no
C27 C28 C61 C53 1.4(4) no
C27 C28 B22 F4 -148.6(3) no
C27 C28 B22 C24 -30.4(3) no
C27 C28 B22 C50 94.7(3) no
C61 C28 B22 F4 30.5(3) no
C61 C28 B22 C24 148.6(2) no
C61 C28 B22 C50 -86.3(3) no
B22 C28 C61 F75 4.0(4) no
B22 C28 C61 C53 -177.75(19) no
F7 C29 C46 F17 -0.1(3) no
F7 C29 C46 C51 179.65(17) no
C24 C29 C46 F17 178.8(2) no
C24 C29 C46 C51 -1.4(4) no
F16 C30 C37 F14 3.1(4) no
F16 C30 C37 C53 -178.15(18) no
C27 C30 C37 F14 -177.0(2) no
C27 C30 C37 C53 1.7(4) no
C42 C31 C52 C70 -57.1(3) no
C52 C31 C42 P3 -176.88(16) no
C52 C31 C42 C38 57.6(3) no
P2 C32 C41 C64 178.23(12) no
P2 C32 C58 C47 -177.90(14) no
C41 C32 C58 C47 55.8(3) no
C58 C32 C41 C64 -55.3(3) no
Ni1 C33 C35 O76 -50.50(16) no
Ni1 C33 C35 C60 115.7(3) no
F6 C33 C35 Ni1 -127.1(3) no
F6 C33 C35 O76 -177.6(2) no
F6 C33 C35 C60 -11.4(4) no
F9 C33 C35 Ni1 96.08(19) no
F9 C33 C35 O76 45.6(3) no
F9 C33 C35 C60 -148.2(2) no
F5 C34 C40 F19 -0.6(4) no
F5 C34 C40 C45 179.5(2) no
F5 C34 C50 C69 -178.59(19) no
F5 C34 C50 B22 2.8(4) no
C40 C34 C50 C69 0.2(4) no
C40 C34 C50 B22 -178.4(3) no
C50 C34 C40 F19 -179.4(3) no
C50 C34 C40 C45 0.6(5) no
Ni1 C35 C60 C68 -83.2(3) no
Ni1 C35 C60 C74 98.3(3) no
O76 C35 C60 C68 -3.9(4) no
O76 C35 C60 C74 177.64(19) no
C33 C35 C60 C68 -168.8(3) no
C33 C35 C60 C74 12.7(4) no
C23 C36 C62 C44 -55.5(3) no
F14 C37 C53 F21 -3.8(4) no
F14 C37 C53 C61 177.05(19) no
C30 C37 C53 F21 177.5(2) no
C30 C37 C53 C61 -1.6(4) no
C42 C38 C65 C70 55.8(3) no
C65 C38 C42 P3 176.80(15) no
C65 C38 C42 C31 -57.5(3) no
F11 C39 C45 F18 0.5(4) no
F11 C39 C45 C40 -179.5(2) no
F11 C39 C69 F8 0.8(4) no
F11 C39 C69 C50 -179.6(2) no
C45 C39 C69 F8 -178.3(3) no
C45 C39 C69 C50 1.3(5) no
C69 C39 C45 F18 179.6(3) no
C69 C39 C45 C40 -0.4(4) no
F19 C40 C45 F18 -0.4(4) no
F19 C40 C45 C39 179.5(2) no
C34 C40 C45 F18 179.5(3) no
C34 C40 C45 C39 -0.5(4) no
C32 C41 C64 C49 56.2(3) no
C44 C43 C55 C23 55.7(3) no
C55 C43 C44 C62 -54.7(3) no
C43 C44 C62 C36 54.1(3) no
F17 C46 C51 F15 0.4(4) no
F17 C46 C51 C66 -179.22(19) no
C29 C46 C51 F15 -179.4(2) no
C29 C46 C51 C66 1.0(4) no
C49 C47 C58 C32 -56.3(3) no
C58 C47 C49 C64 56.4(3) no
F10 C48 C66 F20 1.1(4) no
F10 C48 C66 C51 -178.80(19) no
C24 C48 C66 F20 179.9(2) no
C24 C48 C66 C51 0.0(4) no
C47 C49 C64 C41 -57.0(3) no
C34 C50 C69 F8 178.5(3) no
C34 C50 C69 C39 -1.2(4) no
C34 C50 B22 F4 53.8(3) no
C34 C50 B22 C24 -62.7(3) no
C34 C50 B22 C28 171.5(2) no
C69 C50 B22 F4 -124.5(3) no
C69 C50 B22 C24 119.0(3) no
C69 C50 B22 C28 -6.8(4) no
B22 C50 C69 F8 -3.1(4) no
B22 C50 C69 C39 177.2(3) no
F15 C51 C66 F20 0.1(4) no
F15 C51 C66 C48 -180.0(2) no
C46 C51 C66 F20 179.8(2) no
C46 C51 C66 C48 -0.3(4) no
C31 C52 C70 C65 55.2(3) no
F21 C53 C61 F75 -0.8(4) no
F21 C53 C61 C28 -179.1(2) no
C37 C53 C61 F75 178.4(2) no
C37 C53 C61 C28 0.0(4) no
C56 C54 C67 C63 -56.3(3) no
C67 C54 C56 C57 56.3(3) no
C54 C56 C57 P3 171.2(2) no
C54 C56 C57 C59 -58.1(3) no
P3 C57 C59 C63 -171.83(13) no
C56 C57 C59 C63 57.7(3) no
C57 C59 C63 C67 -56.4(3) no
C35 C60 C68 C13 -177.7(2) no
C35 C60 C74 C73 178.6(3) no
C68 C60 C74 C73 0.2(4) no
C74 C60 C68 C13 0.8(4) no
C59 C63 C67 C54 56.5(3) no
C38 C65 C70 C52 -54.6(3) no
C13 C71 C73 C74 -1.2(5) no
C71 C73 C74 C60 0.0(5) no
